data_7014836
loop_
_publ_author_name
'Gu, Shaojin'
'Xu, Daichao'
'Chen, Wanzhi'

_publ_section_title
;
 Heterobimetallic complexes containing an N-heterocyclic carbene based
 multidentate ligand and catalyzed tandem click/Sonogashira reactions.
;
_journal_issue 7
_journal_name_full 'Dalton transactions (Cambridge, England : 2003)'
_journal_page_first 1576
_journal_page_last 1583
_journal_paper_doi 10.1039/c0dt01211d
_journal_volume 40
_journal_year 2011
_chemical_formula_sum 'C46 H36 Cu F18 N12 P3 Pd'
_chemical_formula_weight 1361.72
_chemical_name_systematic
;
?
;
_space_group_IT_number 14
_symmetry_cell_setting monoclinic
_symmetry_space_group_name_Hall '-P 2ybc'
_symmetry_space_group_name_H-M 'P 1 21/c 1'
_atom_sites_solution_hydrogens geom
_atom_sites_solution_primary direct
_atom_sites_solution_secondary difmap
_audit_creation_method SHELXL-97
_cell_angle_alpha 90.00
_cell_angle_beta 100.695(2)
_cell_angle_gamma 90.00
_cell_formula_units_Z 4
_cell_length_a 21.9896(6)
_cell_length_b 13.9782(4)
_cell_length_c 17.6873(4)
_cell_measurement_temperature 293(2)
_cell_volume 5342.2(2)
_computing_cell_refinement 'Bruker SMART'
_computing_data_collection 'Bruker SMART'
_computing_data_reduction 'Bruker SHELXTL'
_computing_molecular_graphics 'Bruker SHELXTL'
_computing_publication_material 'Bruker SHELXTL'
_computing_structure_refinement 'Bruker SHELXTL'
_computing_structure_solution 'Bruker SHELXTL'
_diffrn_ambient_temperature 293(2)
_diffrn_measured_fraction_theta_full 0.997
_diffrn_measured_fraction_theta_max 0.997
_diffrn_radiation_monochromator graphite
_diffrn_radiation_source 'fine-focus sealed tube'
_diffrn_radiation_type MoK\a
_diffrn_radiation_wavelength 0.71073
_diffrn_reflns_av_R_equivalents 0.0405
_diffrn_reflns_av_sigmaI/netI 0.0816
_diffrn_reflns_limit_h_max 22
_diffrn_reflns_limit_h_min -26
_diffrn_reflns_limit_k_max 13
_diffrn_reflns_limit_k_min -16
_diffrn_reflns_limit_l_max 21
_diffrn_reflns_limit_l_min -18
_diffrn_reflns_number 23861
_diffrn_reflns_theta_full 25.01
_diffrn_reflns_theta_max 25.01
_diffrn_reflns_theta_min 3.20
_exptl_absorpt_coefficient_mu 0.935
_exptl_absorpt_correction_T_max 0.7798
_exptl_absorpt_correction_T_min 0.7417
_exptl_absorpt_correction_type multi-scan
_exptl_absorpt_process_details sadabs
_exptl_crystal_colour red-brown
_exptl_crystal_density_diffrn 1.693
_exptl_crystal_density_method 'not measured'
_exptl_crystal_description block
_exptl_crystal_F_000 2712
_exptl_crystal_size_max 0.34
_exptl_crystal_size_mid 0.28
_exptl_crystal_size_min 0.28
_refine_diff_density_max 0.758
_refine_diff_density_min -0.526
_refine_diff_density_rms 0.073
_refine_ls_extinction_method none
_refine_ls_goodness_of_fit_ref 1.016
_refine_ls_hydrogen_treatment constr
_refine_ls_matrix_type full
_refine_ls_number_parameters 732
_refine_ls_number_reflns 9387
_refine_ls_number_restraints 0
_refine_ls_restrained_S_all 1.016
_refine_ls_R_factor_all 0.0875
_refine_ls_R_factor_gt 0.0460
_refine_ls_shift/su_max 0.077
_refine_ls_shift/su_mean 0.001
_refine_ls_structure_factor_coef Fsqd
_refine_ls_weighting_details 'calc w=1/[\s^2^(Fo^2^)+(0.0463P)^2^+0.0000P] where P=(Fo^2^+2Fc^2^)/3'
_refine_ls_weighting_scheme calc
_refine_ls_wR_factor_gt 0.1021
_refine_ls_wR_factor_ref 0.1098
_reflns_number_gt 5494
_reflns_number_total 9387
_reflns_threshold_expression >2sigma(I)
_cod_data_source_file C0DT01211D.TXT
_cod_data_source_block 100113_gsjr1292
_cod_depositor_comments
;
The following automatic conversions were performed:
'_symmetry_cell_setting' value 'Monoclinic' changed to 'monoclinic'
according to '/home/saulius/struct/CIF-dictionaries/cif_core.dic'
dictionary named 'cif_core.dic' version 2.4.1 from 2010-06-29.

Automatic conversion script
Id: cif_fix_enum 1555 2011-01-17 13:19:09Z saulius 
;
_cod_original_sg_symbol_H-M 'P2(1)/c '
_cod_database_code 7014836

loop_
_symmetry_equiv_pos_as_xyz
'x, y, z'
'-x, y+1/2, -z+1/2'
'-x, -y, -z'
'x, -y-1/2, z-1/2'

loop_
_atom_site_label
_atom_site_type_symbol
_atom_site_fract_x
_atom_site_fract_y
_atom_site_fract_z
_atom_site_U_iso_or_equiv
_atom_site_adp_type
_atom_site_occupancy
_atom_site_symmetry_multiplicity
_atom_site_calc_flag
_atom_site_refinement_flags
_atom_site_disorder_assembly
_atom_site_disorder_group
Pd1 Pd 0.257286(14) 0.62457(3) 0.060848(19) 0.03785(12) Uani 1 1 d . . .
Cu1 Cu 0.23081(3) 0.26576(5) 0.15545(3) 0.05620(19) Uani 1 1 d . . .
N1 N 0.33819(15) 0.7048(3) 0.0648(2) 0.0419(9) Uani 1 1 d . . .
N2 N 0.19674(16) 0.7270(3) 0.0031(2) 0.0459(10) Uani 1 1 d . . .
N3 N 0.13741(16) 0.5402(3) 0.0016(2) 0.0469(10) Uani 1 1 d . . .
N4 N 0.16644(15) 0.4872(3) 0.1163(2) 0.0403(9) Uani 1 1 d . . .
N5 N 0.31695(14) 0.4291(3) 0.0909(2) 0.0379(9) Uani 1 1 d . . .
N6 N 0.36045(15) 0.5406(3) 0.1653(2) 0.0391(9) Uani 1 1 d . . .
N7 N 0.29192(18) 0.2347(3) 0.2497(2) 0.0559(11) Uani 1 1 d . . .
N8 N 0.22651(16) 0.3965(3) 0.2137(2) 0.0421(10) Uani 1 1 d . . .
N9 N 0.16648(17) 0.1850(3) 0.0916(2) 0.0523(11) Uani 1 1 d . . .
N10 N 0.24286(15) 0.3134(3) 0.0484(2) 0.0391(9) Uani 1 1 d . . .
N12 N 0.0190(6) 0.6996(9) 0.0182(7) 0.166(5) Uani 1 1 d . . .
N13 N 0.5830(3) 0.0260(5) 0.5014(4) 0.103(2) Uani 1 1 d . . .
C1 C 0.1288(3) 0.1207(4) 0.1132(3) 0.0729(17) Uani 1 1 d . . .
H1 H 0.1325 0.1073 0.1653 0.088 Uiso 1 1 calc R . .
C2 C 0.0839(3) 0.0723(5) 0.0613(4) 0.085(2) Uani 1 1 d . . .
H2 H 0.0589 0.0271 0.0790 0.101 Uiso 1 1 calc R . .
C3 C 0.0766(2) 0.0909(4) -0.0150(4) 0.0729(17) Uani 1 1 d . . .
H3 H 0.0460 0.0600 -0.0498 0.087 Uiso 1 1 calc R . .
C4 C 0.1161(2) 0.1582(4) -0.0408(3) 0.0538(14) Uani 1 1 d . . .
C5 C 0.1116(2) 0.1858(4) -0.1202(3) 0.0634(15) Uani 1 1 d . . .
H5 H 0.0836 0.1543 -0.1579 0.076 Uiso 1 1 calc R . .
C6 C 0.1462(2) 0.2546(4) -0.1407(3) 0.0609(15) Uani 1 1 d . . .
H6 H 0.1407 0.2727 -0.1922 0.073 Uiso 1 1 calc R . .
C7 C 0.1923(2) 0.3023(3) -0.0854(3) 0.0449(12) Uani 1 1 d . . .
C8 C 0.2283(2) 0.3791(4) -0.1021(3) 0.0504(12) Uani 1 1 d . . .
H8 H 0.2236 0.4017 -0.1523 0.060 Uiso 1 1 calc R . .
C9 C 0.2703(2) 0.4210(3) -0.0453(3) 0.0479(12) Uani 1 1 d . . .
H9 H 0.2946 0.4719 -0.0559 0.058 Uiso 1 1 calc R . .
C10 C 0.27546(19) 0.3849(3) 0.0290(2) 0.0397(11) Uani 1 1 d . . .
C11 C 0.20007(19) 0.2733(3) -0.0088(3) 0.0416(11) Uani 1 1 d . . .
C12 C 0.16029(19) 0.2023(3) 0.0152(3) 0.0438(12) Uani 1 1 d . . .
C13 C 0.36676(19) 0.3883(4) 0.1399(3) 0.0461(12) Uani 1 1 d . . .
H13 H 0.3792 0.3247 0.1406 0.055 Uiso 1 1 calc R . .
C14 C 0.3933(2) 0.4583(4) 0.1858(3) 0.0499(13) Uani 1 1 d . . .
H14 H 0.4279 0.4523 0.2248 0.060 Uiso 1 1 calc R . .
C15 C 0.31348(17) 0.5228(4) 0.1074(2) 0.0380(11) Uani 1 1 d . . .
C16 C 0.3742(2) 0.6384(4) 0.1924(3) 0.0499(13) Uani 1 1 d . . .
H16A H 0.4113 0.6386 0.2318 0.060 Uiso 1 1 calc R . .
H16B H 0.3403 0.6625 0.2152 0.060 Uiso 1 1 calc R . .
C17 C 0.3833(2) 0.7023(3) 0.1274(3) 0.0441(12) Uani 1 1 d . . .
C18 C 0.4366(2) 0.7560(4) 0.1311(3) 0.0634(15) Uani 1 1 d . . .
H18 H 0.4671 0.7551 0.1753 0.076 Uiso 1 1 calc R . .
C19 C 0.4442(3) 0.8099(4) 0.0700(4) 0.0788(19) Uani 1 1 d . . .
H19 H 0.4797 0.8467 0.0724 0.095 Uiso 1 1 calc R . .
C20 C 0.3997(3) 0.8107(4) 0.0045(4) 0.0708(17) Uani 1 1 d . . .
H20 H 0.4046 0.8465 -0.0382 0.085 Uiso 1 1 calc R . .
C21 C 0.3477(2) 0.7570(4) 0.0044(3) 0.0525(13) Uani 1 1 d . . .
H21 H 0.3173 0.7567 -0.0399 0.063 Uiso 1 1 calc R . .
C22 C 0.2068(2) 0.8201(4) 0.0181(3) 0.0570(14) Uani 1 1 d . . .
H22 H 0.2384 0.8374 0.0582 0.068 Uiso 1 1 calc R . .
C23 C 0.1726(3) 0.8910(4) -0.0229(3) 0.0731(17) Uani 1 1 d . . .
H23 H 0.1808 0.9552 -0.0112 0.088 Uiso 1 1 calc R . .
C24 C 0.1256(3) 0.8644(5) -0.0820(3) 0.0815(19) Uani 1 1 d . . .
H24 H 0.1024 0.9108 -0.1122 0.098 Uiso 1 1 calc R . .
C25 C 0.1133(2) 0.7692(5) -0.0961(3) 0.0681(17) Uani 1 1 d . . .
H25 H 0.0806 0.7507 -0.1347 0.082 Uiso 1 1 calc R . .
C26 C 0.1496(2) 0.7006(4) -0.0528(3) 0.0488(13) Uani 1 1 d . . .
C27 C 0.1379(2) 0.5965(4) -0.0683(3) 0.0578(15) Uani 1 1 d . . .
H27A H 0.0983 0.5890 -0.1027 0.069 Uiso 1 1 calc R . .
H27B H 0.1696 0.5714 -0.0944 0.069 Uiso 1 1 calc R . .
C28 C 0.0925(2) 0.4772(4) 0.0151(3) 0.0563(14) Uani 1 1 d . . .
H28 H 0.0564 0.4613 -0.0189 0.068 Uiso 1 1 calc R . .
C29 C 0.1105(2) 0.4434(4) 0.0864(3) 0.0510(13) Uani 1 1 d . . .
H29 H 0.0896 0.3990 0.1113 0.061 Uiso 1 1 calc R . .
C30 C 0.18346(18) 0.5464(3) 0.0627(2) 0.0414(12) Uani 1 1 d . . .
C31 C 0.2013(2) 0.4799(4) 0.1930(3) 0.0424(12) Uani 1 1 d . . .
C32 C 0.2081(2) 0.5616(4) 0.2390(3) 0.0559(13) Uani 1 1 d . . .
H32 H 0.1892 0.6189 0.2211 0.067 Uiso 1 1 calc R . .
C33 C 0.2431(3) 0.5551(4) 0.3107(3) 0.0674(16) Uani 1 1 d . . .
H33 H 0.2476 0.6079 0.3432 0.081 Uiso 1 1 calc R . .
C34 C 0.2723(2) 0.4691(4) 0.3354(3) 0.0609(15) Uani 1 1 d . . .
C35 C 0.3132(3) 0.4581(6) 0.4085(3) 0.093(2) Uani 1 1 d . . .
H35 H 0.3175 0.5077 0.4441 0.112 Uiso 1 1 calc R . .
C36 C 0.3448(3) 0.3776(6) 0.4253(4) 0.100(2) Uani 1 1 d . . .
H36 H 0.3703 0.3720 0.4733 0.120 Uiso 1 1 calc R . .
C37 C 0.3412(2) 0.2998(5) 0.3734(3) 0.0677(16) Uani 1 1 d . . .
C38 C 0.3768(3) 0.2175(6) 0.3863(5) 0.093(2) Uani 1 1 d . . .
H38 H 0.4048 0.2101 0.4323 0.111 Uiso 1 1 calc R . .
C39 C 0.3708(3) 0.1477(6) 0.3324(4) 0.092(2) Uani 1 1 d . . .
H39 H 0.3957 0.0935 0.3404 0.110 Uiso 1 1 calc R . .
C40 C 0.3270(3) 0.1573(4) 0.2643(3) 0.0740(17) Uani 1 1 d . . .
H40 H 0.3223 0.1080 0.2284 0.089 Uiso 1 1 calc R . .
C41 C 0.2989(2) 0.3058(4) 0.3030(3) 0.0507(13) Uani 1 1 d . . .
C42 C 0.2643(2) 0.3922(4) 0.2844(3) 0.0453(12) Uani 1 1 d . . .
C43 C 0.5418(3) 0.1083(5) 0.6119(4) 0.111(2) Uani 1 1 d . . .
H43A H 0.5284 0.0601 0.6439 0.167 Uiso 1 1 calc R . .
H43B H 0.5076 0.1492 0.5915 0.167 Uiso 1 1 calc R . .
H43C H 0.5742 0.1456 0.6420 0.167 Uiso 1 1 calc R . .
C44 C 0.5647(3) 0.0631(5) 0.5495(4) 0.0760(18) Uani 1 1 d . . .
C45 C 0.0734(5) 0.7707(8) 0.1471(8) 0.157(4) Uani 1 1 d . . .
H45A H 0.0606 0.8358 0.1511 0.235 Uiso 1 1 calc R . .
H45B H 0.1175 0.7685 0.1503 0.235 Uiso 1 1 calc R . .
H45C H 0.0623 0.7338 0.1883 0.235 Uiso 1 1 calc R . .
C46 C 0.0437(6) 0.7322(9) 0.0756(10) 0.134(5) Uani 1 1 d . . .
P1 P 0.26453(8) 0.85779(12) 0.26891(10) 0.0751(5) Uani 1 1 d . . .
P2 P 0.46509(6) 0.11009(13) 0.13673(8) 0.0675(4) Uani 1 1 d . . .
P3 P 0.00682(6) 0.02630(12) 0.26267(7) 0.0582(4) Uani 1 1 d . . .
F1 F 0.2431(2) 0.7848(3) 0.2019(2) 0.1492(18) Uani 1 1 d . . .
F2 F 0.3110(3) 0.7779(4) 0.3082(3) 0.161(2) Uani 1 1 d . . .
F3 F 0.3144(3) 0.8875(6) 0.2302(5) 0.251(4) Uani 1 1 d . . .
F4 F 0.2876(3) 0.9230(5) 0.3361(4) 0.251(4) Uani 1 1 d . . .
F5 F 0.2205(3) 0.9329(4) 0.2357(5) 0.250(4) Uani 1 1 d . . .
F6 F 0.2174(4) 0.8117(6) 0.3076(5) 0.258(4) Uani 1 1 d . . .
F7 F 0.4523(3) 0.0398(4) 0.0721(3) 0.219(3) Uani 1 1 d . . .
F8 F 0.53476(19) 0.1065(6) 0.1445(2) 0.234(4) Uani 1 1 d . . .
F9 F 0.4622(2) 0.1851(4) 0.0696(3) 0.170(2) Uani 1 1 d . . .
F10 F 0.4763(3) 0.1933(5) 0.1952(3) 0.215(3) Uani 1 1 d . . .
F11 F 0.39615(18) 0.1300(5) 0.1273(3) 0.195(3) Uani 1 1 d . . .
F12 F 0.4702(3) 0.0502(5) 0.2060(3) 0.227(3) Uani 1 1 d . . .
F13 F 0.00700(17) -0.0782(3) 0.2940(2) 0.1167(13) Uani 1 1 d . . .
F14 F -0.00356(18) -0.0105(3) 0.17758(19) 0.1139(13) Uani 1 1 d . . .
F15 F -0.06471(15) 0.0326(4) 0.2551(2) 0.1397(18) Uani 1 1 d . . .
F16 F 0.00792(19) 0.1306(3) 0.2306(2) 0.1238(14) Uani 1 1 d . . .
F17 F 0.0166(2) 0.0615(4) 0.3471(2) 0.1480(18) Uani 1 1 d . . .
F18 F 0.07867(14) 0.0218(3) 0.2689(2) 0.1190(14) Uani 1 1 d . . .

loop_
_atom_site_aniso_label
_atom_site_aniso_U_11
_atom_site_aniso_U_22
_atom_site_aniso_U_33
_atom_site_aniso_U_23
_atom_site_aniso_U_13
_atom_site_aniso_U_12
Pd1 0.03431(19) 0.0422(2) 0.0347(2) 0.00184(18) 0.00038(13) 0.00296(16)
Cu1 0.0712(4) 0.0549(5) 0.0419(4) -0.0007(3) 0.0088(3) -0.0135(3)
N1 0.038(2) 0.037(3) 0.048(2) 0.000(2) 0.0030(18) 0.0021(17)
N2 0.043(2) 0.054(3) 0.038(2) 0.007(2) 0.0014(17) 0.0117(19)
N3 0.035(2) 0.063(3) 0.039(2) 0.003(2) -0.0015(17) -0.0011(19)
N4 0.034(2) 0.050(3) 0.036(2) 0.003(2) 0.0054(16) 0.0027(18)
N5 0.036(2) 0.035(3) 0.042(2) -0.0005(19) 0.0053(16) -0.0014(17)
N6 0.036(2) 0.036(3) 0.042(2) -0.0013(19) -0.0016(16) 0.0015(18)
N7 0.065(3) 0.050(3) 0.055(3) 0.017(2) 0.018(2) 0.001(2)
N8 0.044(2) 0.048(3) 0.033(2) 0.0032(19) 0.0029(16) -0.0085(19)
N9 0.062(3) 0.046(3) 0.052(3) -0.002(2) 0.018(2) -0.017(2)
N10 0.045(2) 0.032(2) 0.041(2) 0.0001(19) 0.0100(17) -0.0062(18)
N12 0.170(10) 0.134(10) 0.225(13) 0.014(8) 0.119(9) -0.002(7)
N13 0.079(4) 0.117(6) 0.122(5) 0.000(4) 0.038(4) 0.000(3)
C1 0.088(4) 0.067(4) 0.069(4) -0.006(3) 0.029(3) -0.029(3)
C2 0.088(4) 0.086(5) 0.085(5) -0.009(4) 0.028(4) -0.051(4)
C3 0.063(4) 0.074(5) 0.084(5) -0.017(4) 0.018(3) -0.033(3)
C4 0.052(3) 0.050(4) 0.060(3) -0.010(3) 0.011(3) -0.009(2)
C5 0.056(3) 0.071(4) 0.058(4) -0.018(3) -0.001(3) -0.008(3)
C6 0.067(3) 0.071(4) 0.044(3) -0.004(3) 0.007(3) -0.010(3)
C7 0.050(3) 0.042(3) 0.044(3) -0.005(2) 0.011(2) -0.004(2)
C8 0.065(3) 0.053(4) 0.036(3) -0.003(3) 0.017(2) -0.003(3)
C9 0.059(3) 0.045(3) 0.044(3) 0.002(3) 0.018(2) -0.012(2)
C10 0.041(2) 0.037(3) 0.043(3) -0.005(2) 0.012(2) -0.002(2)
C11 0.044(3) 0.039(3) 0.042(3) -0.005(2) 0.009(2) -0.003(2)
C12 0.045(3) 0.043(3) 0.046(3) -0.010(2) 0.015(2) -0.006(2)
C13 0.043(3) 0.036(3) 0.058(3) 0.010(3) 0.007(2) 0.010(2)
C14 0.039(3) 0.054(4) 0.053(3) 0.013(3) -0.001(2) 0.006(3)
C15 0.028(2) 0.047(3) 0.037(3) 0.001(2) 0.0031(19) -0.003(2)
C16 0.046(3) 0.053(4) 0.045(3) -0.006(3) -0.007(2) -0.001(2)
C17 0.046(3) 0.031(3) 0.053(3) -0.006(2) 0.003(2) -0.001(2)
C18 0.057(3) 0.051(4) 0.078(4) -0.005(3) 0.000(3) -0.012(3)
C19 0.060(4) 0.051(4) 0.123(6) 0.007(4) 0.009(4) -0.017(3)
C20 0.064(4) 0.056(4) 0.098(5) 0.021(3) 0.028(3) 0.002(3)
C21 0.056(3) 0.045(3) 0.057(3) 0.003(3) 0.013(2) 0.006(3)
C22 0.060(3) 0.059(4) 0.050(3) 0.004(3) 0.006(2) 0.015(3)
C23 0.082(4) 0.059(4) 0.075(4) 0.014(3) 0.006(3) 0.022(3)
C24 0.082(4) 0.085(6) 0.070(4) 0.024(4) -0.002(3) 0.031(4)
C25 0.053(3) 0.099(6) 0.047(3) 0.016(4) -0.005(2) 0.016(3)
C26 0.041(3) 0.069(4) 0.035(3) 0.008(3) 0.004(2) 0.011(3)
C27 0.047(3) 0.081(5) 0.041(3) 0.007(3) -0.004(2) -0.003(3)
C28 0.035(3) 0.079(4) 0.051(3) -0.005(3) 0.000(2) -0.005(3)
C29 0.040(3) 0.061(4) 0.051(3) 0.000(3) 0.007(2) -0.007(2)
C30 0.033(2) 0.052(3) 0.037(3) -0.004(2) 0.002(2) 0.003(2)
C31 0.046(3) 0.045(4) 0.036(3) 0.001(3) 0.009(2) -0.005(2)
C32 0.076(4) 0.046(4) 0.048(3) -0.003(3) 0.017(3) 0.007(3)
C33 0.092(4) 0.060(4) 0.050(3) -0.018(3) 0.012(3) -0.012(3)
C34 0.078(4) 0.057(4) 0.044(3) -0.002(3) 0.001(3) -0.018(3)
C35 0.125(6) 0.090(6) 0.050(4) -0.005(4) -0.023(4) -0.026(4)
C36 0.115(6) 0.108(6) 0.057(4) 0.016(5) -0.037(4) -0.034(5)
C37 0.066(4) 0.073(5) 0.056(4) 0.023(3) -0.009(3) -0.013(3)
C38 0.069(4) 0.111(7) 0.092(6) 0.056(5) -0.003(4) 0.002(4)
C39 0.078(4) 0.102(7) 0.097(6) 0.055(5) 0.022(4) 0.034(4)
C40 0.089(4) 0.063(4) 0.075(4) 0.028(3) 0.029(3) 0.016(3)
C41 0.053(3) 0.053(4) 0.044(3) 0.012(3) 0.004(2) -0.013(3)
C42 0.050(3) 0.048(4) 0.036(3) 0.004(3) 0.003(2) -0.012(2)
C43 0.105(5) 0.098(6) 0.141(7) -0.013(5) 0.051(5) 0.018(4)
C44 0.056(4) 0.068(5) 0.107(6) 0.011(4) 0.022(4) 0.000(3)
C45 0.135(8) 0.117(9) 0.227(13) 0.015(9) 0.056(9) 0.000(6)
C46 0.126(11) 0.088(10) 0.217(17) 0.022(10) 0.106(11) 0.018(7)
P1 0.0905(12) 0.0631(12) 0.0778(11) -0.0182(10) 0.0317(9) -0.0016(9)
P2 0.0615(9) 0.0857(13) 0.0494(9) -0.0022(9) -0.0055(7) -0.0033(8)
P3 0.0576(9) 0.0750(12) 0.0386(8) 0.0059(8) 0.0003(6) 0.0056(7)
F1 0.207(5) 0.128(4) 0.095(3) -0.034(3) -0.016(3) 0.004(3)
F2 0.220(5) 0.120(4) 0.121(4) -0.023(3) -0.027(4) 0.041(4)
F3 0.211(6) 0.255(8) 0.330(9) 0.053(7) 0.164(7) -0.046(6)
F4 0.291(8) 0.184(6) 0.234(7) -0.165(6) -0.064(6) 0.064(5)
F5 0.217(6) 0.127(5) 0.349(9) -0.023(6) -0.094(6) 0.096(5)
F6 0.303(9) 0.249(8) 0.290(8) -0.003(7) 0.228(7) -0.035(7)
F7 0.293(7) 0.122(5) 0.181(5) -0.076(4) -0.113(5) 0.086(4)
F8 0.072(3) 0.551(12) 0.073(3) 0.010(5) 0.002(2) 0.051(5)
F9 0.189(5) 0.183(5) 0.112(4) 0.056(4) -0.043(3) -0.069(4)
F10 0.293(8) 0.187(6) 0.124(4) -0.058(4) -0.066(5) 0.016(5)
F11 0.077(3) 0.408(10) 0.099(3) 0.004(4) 0.014(2) 0.007(4)
F12 0.209(6) 0.273(8) 0.176(5) 0.170(6) -0.022(4) -0.024(5)
F13 0.116(3) 0.104(3) 0.122(3) 0.041(3) 0.004(2) -0.009(2)
F14 0.141(3) 0.140(4) 0.055(2) -0.021(2) 0.006(2) -0.016(3)
F15 0.065(2) 0.237(5) 0.117(3) 0.057(3) 0.015(2) 0.036(3)
F16 0.149(4) 0.086(3) 0.124(3) 0.025(3) -0.007(3) 0.005(2)
F17 0.195(4) 0.192(5) 0.047(2) -0.026(3) -0.001(2) 0.032(4)
F18 0.060(2) 0.167(4) 0.126(3) 0.037(3) 0.007(2) -0.001(2)

loop_
_atom_type_symbol
_atom_type_description
_atom_type_scat_dispersion_real
_atom_type_scat_dispersion_imag
_atom_type_scat_source
C C 0.0033 0.0016 'International Tables Vol C Tables 4.2.6.8 and 6.1.1.4'
H H 0.0000 0.0000 'International Tables Vol C Tables 4.2.6.8 and 6.1.1.4'
N N 0.0061 0.0033 'International Tables Vol C Tables 4.2.6.8 and 6.1.1.4'
Pd Pd -0.9988 1.0072 'International Tables Vol C Tables 4.2.6.8 and 6.1.1.4'
P P 0.1023 0.0942 'International Tables Vol C Tables 4.2.6.8 and 6.1.1.4'
F F 0.0171 0.0103 'International Tables Vol C Tables 4.2.6.8 and 6.1.1.4'
Cu Cu 0.3201 1.2651 'International Tables Vol C Tables 4.2.6.8 and 6.1.1.4'

loop_
_geom_angle_atom_site_label_1
_geom_angle_atom_site_label_2
_geom_angle_atom_site_label_3
_geom_angle
_geom_angle_site_symmetry_1
_geom_angle_site_symmetry_3
_geom_angle_publ_flag
C30 Pd1 C15 92.74(18) . . ?
C30 Pd1 N2 86.30(17) . . ?
C15 Pd1 N2 175.43(17) . . ?
C30 Pd1 N1 176.83(16) . . ?
C15 Pd1 N1 84.80(16) . . ?
N2 Pd1 N1 96.31(15) . . ?
N7 Cu1 N9 130.66(18) . . ?
N7 Cu1 N10 131.06(15) . . ?
N9 Cu1 N10 82.06(15) . . ?
N7 Cu1 N8 82.16(17) . . ?
N9 Cu1 N8 132.66(15) . . ?
N10 Cu1 N8 101.14(14) . . ?
C21 N1 C17 118.0(4) . . ?
C21 N1 Pd1 121.5(3) . . ?
C17 N1 Pd1 120.4(3) . . ?
C22 N2 C26 119.2(4) . . ?
C22 N2 Pd1 120.2(3) . . ?
C26 N2 Pd1 120.4(4) . . ?
C30 N3 C28 111.1(4) . . ?
C30 N3 C27 121.5(4) . . ?
C28 N3 C27 127.4(4) . . ?
C30 N4 C29 110.0(4) . . ?
C30 N4 C31 122.3(4) . . ?
C29 N4 C31 127.6(4) . . ?
C15 N5 C13 109.6(4) . . ?
C15 N5 C10 122.2(4) . . ?
C13 N5 C10 128.2(4) . . ?
C15 N6 C14 109.9(4) . . ?
C15 N6 C16 120.7(4) . . ?
C14 N6 C16 129.1(4) . . ?
C40 N7 C41 118.3(5) . . ?
C40 N7 Cu1 128.4(4) . . ?
C41 N7 Cu1 113.3(3) . . ?
C31 N8 C42 116.6(4) . . ?
C31 N8 Cu1 133.4(3) . . ?
C42 N8 Cu1 109.5(3) . . ?
C1 N9 C12 117.1(4) . . ?
C1 N9 Cu1 129.7(4) . . ?
C12 N9 Cu1 113.2(3) . . ?
C10 N10 C11 117.0(4) . . ?
C10 N10 Cu1 130.8(3) . . ?
C11 N10 Cu1 110.9(3) . . ?
N9 C1 C2 123.0(5) . . ?
N9 C1 H1 118.5 . . ?
C2 C1 H1 118.5 . . ?
C3 C2 C1 120.2(5) . . ?
C3 C2 H2 119.9 . . ?
C1 C2 H2 119.9 . . ?
C2 C3 C4 118.9(5) . . ?
C2 C3 H3 120.6 . . ?
C4 C3 H3 120.6 . . ?
C12 C4 C3 117.0(5) . . ?
C12 C4 C5 119.0(5) . . ?
C3 C4 C5 123.9(5) . . ?
C6 C5 C4 121.6(5) . . ?
C6 C5 H5 119.2 . . ?
C4 C5 H5 119.2 . . ?
C5 C6 C7 121.5(5) . . ?
C5 C6 H6 119.3 . . ?
C7 C6 H6 119.3 . . ?
C11 C7 C8 117.2(4) . . ?
C11 C7 C6 118.1(4) . . ?
C8 C7 C6 124.6(5) . . ?
C9 C8 C7 120.5(4) . . ?
C9 C8 H8 119.8 . . ?
C7 C8 H8 119.8 . . ?
C8 C9 C10 117.7(4) . . ?
C8 C9 H9 121.2 . . ?
C10 C9 H9 121.2 . . ?
N10 C10 C9 124.7(4) . . ?
N10 C10 N5 115.5(4) . . ?
C9 C10 N5 119.7(4) . . ?
N10 C11 C7 122.9(4) . . ?
N10 C11 C12 116.0(4) . . ?
C7 C11 C12 121.0(4) . . ?
N9 C12 C4 123.8(4) . . ?
N9 C12 C11 117.6(4) . . ?
C4 C12 C11 118.5(4) . . ?
C14 C13 N5 106.5(4) . . ?
C14 C13 H13 126.7 . . ?
N5 C13 H13 126.7 . . ?
C13 C14 N6 107.7(4) . . ?
C13 C14 H14 126.2 . . ?
N6 C14 H14 126.2 . . ?
N6 C15 N5 106.3(4) . . ?
N6 C15 Pd1 121.5(4) . . ?
N5 C15 Pd1 132.1(3) . . ?
N6 C16 C17 110.7(4) . . ?
N6 C16 H16A 109.5 . . ?
C17 C16 H16A 109.5 . . ?
N6 C16 H16B 109.5 . . ?
C17 C16 H16B 109.5 . . ?
H16A C16 H16B 108.1 . . ?
N1 C17 C18 121.0(5) . . ?
N1 C17 C16 117.7(4) . . ?
C18 C17 C16 121.4(4) . . ?
C19 C18 C17 119.5(5) . . ?
C19 C18 H18 120.2 . . ?
C17 C18 H18 120.2 . . ?
C18 C19 C20 120.4(5) . . ?
C18 C19 H19 119.8 . . ?
C20 C19 H19 119.8 . . ?
C21 C20 C19 117.6(5) . . ?
C21 C20 H20 121.2 . . ?
C19 C20 H20 121.2 . . ?
N1 C21 C20 123.4(5) . . ?
N1 C21 H21 118.3 . . ?
C20 C21 H21 118.3 . . ?
N2 C22 C23 123.1(5) . . ?
N2 C22 H22 118.4 . . ?
C23 C22 H22 118.4 . . ?
C22 C23 C24 117.8(6) . . ?
C22 C23 H23 121.1 . . ?
C24 C23 H23 121.1 . . ?
C25 C24 C23 119.7(5) . . ?
C25 C24 H24 120.2 . . ?
C23 C24 H24 120.2 . . ?
C24 C25 C26 119.7(5) . . ?
C24 C25 H25 120.1 . . ?
C26 C25 H25 120.1 . . ?
N2 C26 C25 120.3(5) . . ?
N2 C26 C27 119.1(4) . . ?
C25 C26 C27 120.6(5) . . ?
N3 C27 C26 113.3(4) . . ?
N3 C27 H27A 108.9 . . ?
C26 C27 H27A 108.9 . . ?
N3 C27 H27B 108.9 . . ?
C26 C27 H27B 108.9 . . ?
H27A C27 H27B 107.7 . . ?
C29 C28 N3 107.1(4) . . ?
C29 C28 H28 126.5 . . ?
N3 C28 H28 126.5 . . ?
C28 C29 N4 106.8(4) . . ?
C28 C29 H29 126.6 . . ?
N4 C29 H29 126.6 . . ?
N3 C30 N4 104.9(4) . . ?
N3 C30 Pd1 121.7(3) . . ?
N4 C30 Pd1 133.3(3) . . ?
N8 C31 C32 124.7(4) . . ?
N8 C31 N4 116.9(4) . . ?
C32 C31 N4 118.4(4) . . ?
C33 C32 C31 118.1(5) . . ?
C33 C32 H32 120.9 . . ?
C31 C32 H32 120.9 . . ?
C32 C33 C34 119.9(5) . . ?
C32 C33 H33 120.0 . . ?
C34 C33 H33 120.0 . . ?
C42 C34 C33 117.8(5) . . ?
C42 C34 C35 118.8(6) . . ?
C33 C34 C35 123.3(6) . . ?
C36 C35 C34 120.4(6) . . ?
C36 C35 H35 119.8 . . ?
C34 C35 H35 119.8 . . ?
C35 C36 C37 122.8(6) . . ?
C35 C36 H36 118.6 . . ?
C37 C36 H36 118.6 . . ?
C38 C37 C41 117.0(6) . . ?
C38 C37 C36 124.7(6) . . ?
C41 C37 C36 118.4(6) . . ?
C39 C38 C37 120.3(6) . . ?
C39 C38 H38 119.9 . . ?
C37 C38 H38 119.9 . . ?
C38 C39 C40 119.8(6) . . ?
C38 C39 H39 120.1 . . ?
C40 C39 H39 120.1 . . ?
N7 C40 C39 121.9(6) . . ?
N7 C40 H40 119.1 . . ?
C39 C40 H40 119.1 . . ?
N7 C41 C37 122.7(5) . . ?
N7 C41 C42 118.1(4) . . ?
C37 C41 C42 119.1(5) . . ?
N8 C42 C34 122.7(5) . . ?
N8 C42 C41 117.0(4) . . ?
C34 C42 C41 120.3(4) . . ?
C44 C43 H43A 109.5 . . ?
C44 C43 H43B 109.5 . . ?
H43A C43 H43B 109.5 . . ?
C44 C43 H43C 109.5 . . ?
H43A C43 H43C 109.5 . . ?
H43B C43 H43C 109.5 . . ?
N13 C44 C43 178.6(8) . . ?
C46 C45 H45A 109.5 . . ?
C46 C45 H45B 109.5 . . ?
H45A C45 H45B 109.5 . . ?
C46 C45 H45C 109.5 . . ?
H45A C45 H45C 109.5 . . ?
H45B C45 H45C 109.5 . . ?
N12 C46 C45 178.6(15) . . ?
F3 P1 F5 96.1(5) . . ?
F3 P1 F6 170.9(5) . . ?
F5 P1 F6 91.6(5) . . ?
F3 P1 F4 91.5(5) . . ?
F5 P1 F4 89.1(4) . . ?
F6 P1 F4 93.5(5) . . ?
F3 P1 F1 88.7(4) . . ?
F5 P1 F1 94.6(3) . . ?
F6 P1 F1 85.9(4) . . ?
F4 P1 F1 176.3(3) . . ?
F3 P1 F2 85.7(4) . . ?
F5 P1 F2 177.5(4) . . ?
F6 P1 F2 86.7(4) . . ?
F4 P1 F2 89.2(3) . . ?
F1 P1 F2 87.2(2) . . ?
F12 P2 F7 103.7(4) . . ?
F12 P2 F8 89.2(3) . . ?
F7 P2 F8 95.2(4) . . ?
F12 P2 F11 96.7(3) . . ?
F7 P2 F11 89.7(3) . . ?
F8 P2 F11 171.2(4) . . ?
F12 P2 F10 83.9(4) . . ?
F7 P2 F10 172.3(4) . . ?
F8 P2 F10 86.0(4) . . ?
F11 P2 F10 88.2(4) . . ?
F12 P2 F9 172.8(4) . . ?
F7 P2 F9 83.4(3) . . ?
F8 P2 F9 89.4(3) . . ?
F11 P2 F9 84.0(3) . . ?
F10 P2 F9 89.0(4) . . ?
F17 P3 F15 91.3(3) . . ?
F17 P3 F13 88.0(3) . . ?
F15 P3 F13 91.1(2) . . ?
F17 P3 F18 89.3(2) . . ?
F15 P3 F18 178.7(2) . . ?
F13 P3 F18 90.1(2) . . ?
F17 P3 F16 92.5(3) . . ?
F15 P3 F16 90.0(2) . . ?
F13 P3 F16 178.8(3) . . ?
F18 P3 F16 88.8(2) . . ?
F17 P3 F14 179.2(3) . . ?
F15 P3 F14 88.4(2) . . ?
F13 P3 F14 91.4(2) . . ?
F18 P3 F14 91.1(2) . . ?
F16 P3 F14 88.1(2) . . ?

loop_
_geom_bond_atom_site_label_1
_geom_bond_atom_site_label_2
_geom_bond_distance
_geom_bond_site_symmetry_2
_geom_bond_publ_flag
Pd1 C30 1.962(4) . ?
Pd1 C15 1.963(4) . ?
Pd1 N2 2.088(4) . ?
Pd1 N1 2.093(3) . ?
Cu1 N7 1.985(4) . ?
Cu1 N9 1.989(4) . ?
Cu1 N10 2.071(3) . ?
Cu1 N8 2.109(4) . ?
N1 C21 1.342(6) . ?
N1 C17 1.344(5) . ?
N2 C22 1.338(6) . ?
N2 C26 1.344(5) . ?
N3 C30 1.341(5) . ?
N3 C28 1.377(6) . ?
N3 C27 1.467(6) . ?
N4 C30 1.362(5) . ?
N4 C29 1.388(5) . ?
N4 C31 1.432(5) . ?
N5 C15 1.346(5) . ?
N5 C13 1.387(5) . ?
N5 C10 1.430(5) . ?
N6 C15 1.336(5) . ?
N6 C14 1.372(5) . ?
N6 C16 1.461(6) . ?
N7 C40 1.326(6) . ?
N7 C41 1.358(6) . ?
N8 C31 1.313(6) . ?
N8 C42 1.368(5) . ?
N9 C1 1.325(6) . ?
N9 C12 1.356(6) . ?
N10 C10 1.312(5) . ?
N10 C11 1.367(5) . ?
N12 C46 1.153(15) . ?
N13 C44 1.131(8) . ?
C1 C2 1.392(7) . ?
C1 H1 0.9300 . ?
C2 C3 1.353(8) . ?
C2 H2 0.9300 . ?
C3 C4 1.412(7) . ?
C3 H3 0.9300 . ?
C4 C12 1.395(6) . ?
C4 C5 1.443(7) . ?
C5 C6 1.318(7) . ?
C5 H5 0.9300 . ?
C6 C7 1.436(6) . ?
C6 H6 0.9300 . ?
C7 C11 1.394(6) . ?
C7 C8 1.398(6) . ?
C8 C9 1.364(6) . ?
C8 H8 0.9300 . ?
C9 C10 1.393(6) . ?
C9 H9 0.9300 . ?
C11 C12 1.439(6) . ?
C13 C14 1.335(6) . ?
C13 H13 0.9300 . ?
C14 H14 0.9300 . ?
C16 C17 1.499(6) . ?
C16 H16A 0.9700 . ?
C16 H16B 0.9700 . ?
C17 C18 1.384(6) . ?
C18 C19 1.353(7) . ?
C18 H18 0.9300 . ?
C19 C20 1.370(7) . ?
C19 H19 0.9300 . ?
C20 C21 1.367(7) . ?
C20 H20 0.9300 . ?
C21 H21 0.9300 . ?
C22 C23 1.368(7) . ?
C22 H22 0.9300 . ?
C23 C24 1.377(8) . ?
C23 H23 0.9300 . ?
C24 C25 1.373(8) . ?
C24 H24 0.9300 . ?
C25 C26 1.385(7) . ?
C25 H25 0.9300 . ?
C26 C27 1.495(7) . ?
C27 H27A 0.9700 . ?
C27 H27B 0.9700 . ?
C28 C29 1.337(6) . ?
C28 H28 0.9300 . ?
C29 H29 0.9300 . ?
C31 C32 1.395(6) . ?
C32 C33 1.359(7) . ?
C32 H32 0.9300 . ?
C33 C34 1.394(7) . ?
C33 H33 0.9300 . ?
C34 C42 1.394(7) . ?
C34 C35 1.439(7) . ?
C35 C36 1.328(9) . ?
C35 H35 0.9300 . ?
C36 C37 1.416(9) . ?
C36 H36 0.9300 . ?
C37 C38 1.386(9) . ?
C37 C41 1.412(6) . ?
C38 C39 1.354(9) . ?
C38 H38 0.9300 . ?
C39 C40 1.402(8) . ?
C39 H39 0.9300 . ?
C40 H40 0.9300 . ?
C41 C42 1.433(7) . ?
C43 C44 1.442(9) . ?
C43 H43A 0.9600 . ?
C43 H43B 0.9600 . ?
C43 H43C 0.9600 . ?
C45 C46 1.417(14) . ?
C45 H45A 0.9600 . ?
C45 H45B 0.9600 . ?
C45 H45C 0.9600 . ?
P1 F3 1.458(5) . ?
P1 F5 1.475(5) . ?
P1 F6 1.491(6) . ?
P1 F4 1.509(5) . ?
P1 F1 1.568(4) . ?
P1 F2 1.585(5) . ?
P2 F12 1.471(4) . ?
P2 F7 1.494(5) . ?
P2 F8 1.513(4) . ?
P2 F11 1.520(4) . ?
P2 F10 1.545(5) . ?
P2 F9 1.576(5) . ?
P3 F17 1.549(4) . ?
P3 F15 1.556(3) . ?
P3 F13 1.562(4) . ?
P3 F18 1.565(3) . ?
P3 F16 1.566(4) . ?
P3 F14 1.567(3) . ?

loop_
_geom_torsion_atom_site_label_1
_geom_torsion_atom_site_label_2
_geom_torsion_atom_site_label_3
_geom_torsion_atom_site_label_4
_geom_torsion
_geom_torsion_site_symmetry_1
_geom_torsion_site_symmetry_2
_geom_torsion_site_symmetry_3
_geom_torsion_site_symmetry_4
_geom_torsion_publ_flag
C30 Pd1 N1 C21 174(3) . . . . ?
C15 Pd1 N1 C21 134.6(4) . . . . ?
N2 Pd1 N1 C21 -40.9(4) . . . . ?
C30 Pd1 N1 C17 -4(3) . . . . ?
C15 Pd1 N1 C17 -42.8(3) . . . . ?
N2 Pd1 N1 C17 141.7(3) . . . . ?
C30 Pd1 N2 C22 141.7(4) . . . . ?
C15 Pd1 N2 C22 -140(2) . . . . ?
N1 Pd1 N2 C22 -36.5(4) . . . . ?
C30 Pd1 N2 C26 -42.4(3) . . . . ?
C15 Pd1 N2 C26 36(2) . . . . ?
N1 Pd1 N2 C26 139.4(3) . . . . ?
N9 Cu1 N7 C40 43.6(5) . . . . ?
N10 Cu1 N7 C40 -76.8(5) . . . . ?
N8 Cu1 N7 C40 -174.8(5) . . . . ?
N9 Cu1 N7 C41 -139.3(3) . . . . ?
N10 Cu1 N7 C41 100.3(3) . . . . ?
N8 Cu1 N7 C41 2.3(3) . . . . ?
N7 Cu1 N8 C31 169.3(4) . . . . ?
N9 Cu1 N8 C31 -50.5(5) . . . . ?
N10 Cu1 N8 C31 38.9(4) . . . . ?
N7 Cu1 N8 C42 -2.3(3) . . . . ?
N9 Cu1 N8 C42 137.9(3) . . . . ?
N10 Cu1 N8 C42 -132.7(3) . . . . ?
N7 Cu1 N9 C1 40.5(6) . . . . ?
N10 Cu1 N9 C1 179.5(5) . . . . ?
N8 Cu1 N9 C1 -82.6(5) . . . . ?
N7 Cu1 N9 C12 -141.7(3) . . . . ?
N10 Cu1 N9 C12 -2.7(3) . . . . ?
N8 Cu1 N9 C12 95.2(4) . . . . ?
N7 Cu1 N10 C10 -50.9(5) . . . . ?
N9 Cu1 N10 C10 170.5(4) . . . . ?
N8 Cu1 N10 C10 38.4(4) . . . . ?
N7 Cu1 N10 C11 143.0(3) . . . . ?
N9 Cu1 N10 C11 4.3(3) . . . . ?
N8 Cu1 N10 C11 -127.7(3) . . . . ?
C12 N9 C1 C2 -0.6(9) . . . . ?
Cu1 N9 C1 C2 177.1(5) . . . . ?
N9 C1 C2 C3 -0.9(10) . . . . ?
C1 C2 C3 C4 1.6(10) . . . . ?
C2 C3 C4 C12 -0.7(8) . . . . ?
C2 C3 C4 C5 -178.2(6) . . . . ?
C12 C4 C5 C6 -3.2(8) . . . . ?
C3 C4 C5 C6 174.3(6) . . . . ?
C4 C5 C6 C7 3.1(8) . . . . ?
C5 C6 C7 C11 0.6(8) . . . . ?
C5 C6 C7 C8 -176.5(5) . . . . ?
C11 C7 C8 C9 1.8(7) . . . . ?
C6 C7 C8 C9 178.9(5) . . . . ?
C7 C8 C9 C10 -0.3(7) . . . . ?
C11 N10 C10 C9 -1.3(7) . . . . ?
Cu1 N10 C10 C9 -166.8(3) . . . . ?
C11 N10 C10 N5 176.1(4) . . . . ?
Cu1 N10 C10 N5 10.7(6) . . . . ?
C8 C9 C10 N10 0.0(7) . . . . ?
C8 C9 C10 N5 -177.3(4) . . . . ?
C15 N5 C10 N10 -121.5(4) . . . . ?
C13 N5 C10 N10 61.7(6) . . . . ?
C15 N5 C10 C9 56.1(6) . . . . ?
C13 N5 C10 C9 -120.7(5) . . . . ?
C10 N10 C11 C7 3.0(6) . . . . ?
Cu1 N10 C11 C7 171.2(3) . . . . ?
C10 N10 C11 C12 -173.5(4) . . . . ?
Cu1 N10 C11 C12 -5.2(5) . . . . ?
C8 C7 C11 N10 -3.2(7) . . . . ?
C6 C7 C11 N10 179.5(4) . . . . ?
C8 C7 C11 C12 173.0(4) . . . . ?
C6 C7 C11 C12 -4.3(7) . . . . ?
C1 N9 C12 C4 1.5(7) . . . . ?
Cu1 N9 C12 C4 -176.6(4) . . . . ?
C1 N9 C12 C11 178.7(5) . . . . ?
Cu1 N9 C12 C11 0.7(5) . . . . ?
C3 C4 C12 N9 -0.9(8) . . . . ?
C5 C4 C12 N9 176.8(5) . . . . ?
C3 C4 C12 C11 -178.1(5) . . . . ?
C5 C4 C12 C11 -0.4(7) . . . . ?
N10 C11 C12 N9 3.2(6) . . . . ?
C7 C11 C12 N9 -173.3(4) . . . . ?
N10 C11 C12 C4 -179.4(4) . . . . ?
C7 C11 C12 C4 4.1(7) . . . . ?
C15 N5 C13 C14 -0.2(5) . . . . ?
C10 N5 C13 C14 177.0(4) . . . . ?
N5 C13 C14 N6 -0.1(5) . . . . ?
C15 N6 C14 C13 0.4(5) . . . . ?
C16 N6 C14 C13 -173.2(4) . . . . ?
C14 N6 C15 N5 -0.5(5) . . . . ?
C16 N6 C15 N5 173.7(4) . . . . ?
C14 N6 C15 Pd1 -178.5(3) . . . . ?
C16 N6 C15 Pd1 -4.3(5) . . . . ?
C13 N5 C15 N6 0.4(5) . . . . ?
C10 N5 C15 N6 -177.0(3) . . . . ?
C13 N5 C15 Pd1 178.1(3) . . . . ?
C10 N5 C15 Pd1 0.8(6) . . . . ?
C30 Pd1 C15 N6 -133.9(3) . . . . ?
N2 Pd1 C15 N6 148.3(19) . . . . ?
N1 Pd1 C15 N6 44.1(3) . . . . ?
C30 Pd1 C15 N5 48.6(4) . . . . ?
N2 Pd1 C15 N5 -29(2) . . . . ?
N1 Pd1 C15 N5 -133.4(4) . . . . ?
C15 N6 C16 C17 -54.9(5) . . . . ?
C14 N6 C16 C17 118.0(5) . . . . ?
C21 N1 C17 C18 3.4(7) . . . . ?
Pd1 N1 C17 C18 -179.1(4) . . . . ?
C21 N1 C17 C16 -175.8(4) . . . . ?
Pd1 N1 C17 C16 1.7(5) . . . . ?
N6 C16 C17 N1 54.0(5) . . . . ?
N6 C16 C17 C18 -125.2(5) . . . . ?
N1 C17 C18 C19 -1.8(8) . . . . ?
C16 C17 C18 C19 177.4(5) . . . . ?
C17 C18 C19 C20 -0.6(9) . . . . ?
C18 C19 C20 C21 1.3(9) . . . . ?
C17 N1 C21 C20 -2.8(7) . . . . ?
Pd1 N1 C21 C20 179.7(4) . . . . ?
C19 C20 C21 N1 0.5(8) . . . . ?
C26 N2 C22 C23 -2.6(7) . . . . ?
Pd1 N2 C22 C23 173.3(4) . . . . ?
N2 C22 C23 C24 0.3(8) . . . . ?
C22 C23 C24 C25 2.2(9) . . . . ?
C23 C24 C25 C26 -2.4(9) . . . . ?
C22 N2 C26 C25 2.3(7) . . . . ?
Pd1 N2 C26 C25 -173.6(4) . . . . ?
C22 N2 C26 C27 -178.9(4) . . . . ?
Pd1 N2 C26 C27 5.2(5) . . . . ?
C24 C25 C26 N2 0.2(8) . . . . ?
C24 C25 C26 C27 -178.6(5) . . . . ?
C30 N3 C27 C26 -50.5(6) . . . . ?
C28 N3 C27 C26 128.6(5) . . . . ?
N2 C26 C27 N3 47.8(6) . . . . ?
C25 C26 C27 N3 -133.4(4) . . . . ?
C30 N3 C28 C29 0.2(6) . . . . ?
C27 N3 C28 C29 -179.0(4) . . . . ?
N3 C28 C29 N4 0.7(5) . . . . ?
C30 N4 C29 C28 -1.3(5) . . . . ?
C31 N4 C29 C28 174.4(4) . . . . ?
C28 N3 C30 N4 -0.9(5) . . . . ?
C27 N3 C30 N4 178.3(4) . . . . ?
C28 N3 C30 Pd1 176.6(3) . . . . ?
C27 N3 C30 Pd1 -4.2(6) . . . . ?
C29 N4 C30 N3 1.4(5) . . . . ?
C31 N4 C30 N3 -174.6(4) . . . . ?
C29 N4 C30 Pd1 -175.8(4) . . . . ?
C31 N4 C30 Pd1 8.2(7) . . . . ?
C15 Pd1 C30 N3 -133.8(4) . . . . ?
N2 Pd1 C30 N3 41.7(4) . . . . ?
N1 Pd1 C30 N3 -173(3) . . . . ?
C15 Pd1 C30 N4 42.9(5) . . . . ?
N2 Pd1 C30 N4 -141.5(4) . . . . ?
N1 Pd1 C30 N4 4(3) . . . . ?
C42 N8 C31 C32 -3.0(6) . . . . ?
Cu1 N8 C31 C32 -174.2(3) . . . . ?
C42 N8 C31 N4 174.3(3) . . . . ?
Cu1 N8 C31 N4 3.2(6) . . . . ?
C30 N4 C31 N8 -116.5(5) . . . . ?
C29 N4 C31 N8 68.3(6) . . . . ?
C30 N4 C31 C32 61.1(6) . . . . ?
C29 N4 C31 C32 -114.2(5) . . . . ?
N8 C31 C32 C33 -0.3(7) . . . . ?
N4 C31 C32 C33 -177.6(4) . . . . ?
C31 C32 C33 C34 1.7(8) . . . . ?
C32 C33 C34 C42 0.2(8) . . . . ?
C32 C33 C34 C35 176.0(5) . . . . ?
C42 C34 C35 C36 3.1(10) . . . . ?
C33 C34 C35 C36 -172.7(6) . . . . ?
C34 C35 C36 C37 1.0(11) . . . . ?
C35 C36 C37 C38 175.0(7) . . . . ?
C35 C36 C37 C41 -4.7(10) . . . . ?
C41 C37 C38 C39 1.0(9) . . . . ?
C36 C37 C38 C39 -178.7(6) . . . . ?
C37 C38 C39 C40 -2.3(10) . . . . ?
C41 N7 C40 C39 -0.5(8) . . . . ?
Cu1 N7 C40 C39 176.4(4) . . . . ?
C38 C39 C40 N7 2.1(9) . . . . ?
C40 N7 C41 C37 -0.9(7) . . . . ?
Cu1 N7 C41 C37 -178.2(4) . . . . ?
C40 N7 C41 C42 175.4(4) . . . . ?
Cu1 N7 C41 C42 -1.9(5) . . . . ?
C38 C37 C41 N7 0.6(8) . . . . ?
C36 C37 C41 N7 -179.7(5) . . . . ?
C38 C37 C41 C42 -175.6(5) . . . . ?
C36 C37 C41 C42 4.1(7) . . . . ?
C31 N8 C42 C34 5.0(6) . . . . ?
Cu1 N8 C42 C34 178.2(4) . . . . ?
C31 N8 C42 C41 -171.3(4) . . . . ?
Cu1 N8 C42 C41 1.9(5) . . . . ?
C33 C34 C42 N8 -3.7(7) . . . . ?
C35 C34 C42 N8 -179.7(5) . . . . ?
C33 C34 C42 C41 172.5(5) . . . . ?
C35 C34 C42 C41 -3.5(7) . . . . ?
N7 C41 C42 N8 -0.1(6) . . . . ?
C37 C41 C42 N8 176.3(4) . . . . ?
N7 C41 C42 C34 -176.5(4) . . . . ?
C37 C41 C42 C34 -0.1(7) . . . . ?
